data_2236095
loop_
_publ_author_name
'Eslami, Farnaz'
'Pourayoubi, Mehrdad'
'Yousefi, Mohammad'
'Rheingold, Arnold L.'
'Golen, James A.'

_publ_section_title
;
 <i>N</i>,<i>N</i>-Dimethyl-<i>N</i>',<i>N</i>''-bis(2-methylphenyl)phosphoric
 triamide monohydrate
;
_journal_coeditor_code BT5974
_journal_issue 9
_journal_name_full 'Acta Crystallographica Section E'
_journal_page_first o2650
_journal_paper_doi 10.1107/S1600536812033995
_journal_volume 68
_journal_year 2012
_chemical_formula_iupac 'C16 H22 N3 O P, H2 O'
_chemical_formula_moiety 'C16 H22 N3 O P, H2 O'
_chemical_formula_sum 'C16 H24 N3 O2 P'
_chemical_formula_weight 321.35
_chemical_name_systematic
;
<i>N</i>,<i>N</i>-Dimethyl-<i>N</i>',<i>N</i>''-bis(2-methylphenyl)phosphoric
triamide monohydrate
;
_space_group_IT_number 14
_symmetry_cell_setting monoclinic
_symmetry_space_group_name_Hall '-P 2yn'
_symmetry_space_group_name_H-M 'P 1 21/n 1'
_atom_sites_solution_hydrogens geom
_atom_sites_solution_primary direct
_atom_sites_solution_secondary difmap
_audit_creation_method SHELXL-97
_cell_angle_alpha 90.00
_cell_angle_beta 90.971(2)
_cell_angle_gamma 90.00
_cell_formula_units_Z 4
_cell_length_a 10.7058(16)
_cell_length_b 7.2541(11)
_cell_length_c 22.091(3)
_cell_measurement_reflns_used 4384
_cell_measurement_temperature 100(2)
_cell_measurement_theta_max 28.10
_cell_measurement_theta_min 2.96
_cell_volume 1715.4(4)
_computing_cell_refinement 'SAINT (Bruker, 2007)'
_computing_data_collection 'APEX2 (Bruker, 2007)'
_computing_data_reduction 'SAINT (Bruker, 2007)'
_computing_molecular_graphics 'Mercury (Macrae <i>et al.</i>, 2008)'
_computing_publication_material 'SHELXL97 (Sheldrick, 2008) and <i>enCIFer</i> (Allen <i>et al.</i>, 2004)'
_computing_structure_refinement 'SHELXL97 (Sheldrick, 2008)'
_computing_structure_solution 'SHELXS97 (Sheldrick, 2008)'
_diffrn_ambient_temperature 100(2)
_diffrn_measured_fraction_theta_full 1.000
_diffrn_measured_fraction_theta_max 0.940
_diffrn_measurement_device_type 'Bruker APEXII CCD'
_diffrn_measurement_method '\f and \w scans'
_diffrn_radiation_monochromator graphite
_diffrn_radiation_source 'fine-focus sealed tube'
_diffrn_radiation_type MoK\a
_diffrn_radiation_wavelength 0.71073
_diffrn_reflns_av_R_equivalents 0.0495
_diffrn_reflns_av_sigmaI/netI 0.0474
_diffrn_reflns_limit_h_max 13
_diffrn_reflns_limit_h_min -14
_diffrn_reflns_limit_k_max 9
_diffrn_reflns_limit_k_min -9
_diffrn_reflns_limit_l_max 29
_diffrn_reflns_limit_l_min -29
_diffrn_reflns_number 15201
_diffrn_reflns_theta_full 25.00
_diffrn_reflns_theta_max 28.37
_diffrn_reflns_theta_min 1.84
_exptl_absorpt_coefficient_mu 0.171
_exptl_absorpt_correction_T_max 0.9765
_exptl_absorpt_correction_T_min 0.9666
_exptl_absorpt_correction_type multi-scan
_exptl_absorpt_process_details '(SADABS; Bruker, 2008)'
_exptl_crystal_colour colourless
_exptl_crystal_density_diffrn 1.244
_exptl_crystal_density_method 'not measured'
_exptl_crystal_description Block
_exptl_crystal_F_000 688
_exptl_crystal_size_max 0.20
_exptl_crystal_size_mid 0.14
_exptl_crystal_size_min 0.14
_refine_diff_density_max 0.295
_refine_diff_density_min -0.375
_refine_ls_extinction_method none
_refine_ls_goodness_of_fit_ref 1.038
_refine_ls_hydrogen_treatment mixed
_refine_ls_matrix_type full
_refine_ls_number_parameters 215
_refine_ls_number_reflns 4036
_refine_ls_number_restraints 5
_refine_ls_restrained_S_all 1.037
_refine_ls_R_factor_all 0.0595
_refine_ls_R_factor_gt 0.0429
_refine_ls_shift/su_max 0.000
_refine_ls_shift/su_mean 0.000
_refine_ls_structure_factor_coef Fsqd
_refine_ls_weighting_details 'calc w=1/[\s^2^(Fo^2^)+(0.0495P)^2^+0.3428P] where P=(Fo^2^+2Fc^2^)/3'
_refine_ls_weighting_scheme calc
_refine_ls_wR_factor_gt 0.1030
_refine_ls_wR_factor_ref 0.1151
_reflns_number_gt 3135
_reflns_number_total 4036
_reflns_threshold_expression I>2\s(I)
_cod_data_source_file bt5974.cif
_cod_data_source_block I
_cod_original_cell_volume 1715.3(4)
_cod_original_sg_symbol_H-M 'P 21/n'
_cod_database_code 2236095
_cod_database_fobs_code 2236095

loop_
_symmetry_equiv_pos_as_xyz
'x, y, z'
'-x+1/2, y+1/2, -z+1/2'
'-x, -y, -z'
'x-1/2, -y-1/2, z-1/2'

loop_
_atom_site_type_symbol
_atom_site_label
_atom_site_fract_x
_atom_site_fract_y
_atom_site_fract_z
_atom_site_U_iso_or_equiv
_atom_site_adp_type
_atom_site_calc_flag
_atom_site_refinement_flags
_atom_site_occupancy
_atom_site_symmetry_multiplicity
P P1 0.30253(4) 0.63760(6) 0.045212(19) 0.02129(13) Uani d . 1 1
O O1W 0.43897(12) 0.18044(16) 0.04084(6) 0.0283(3) Uani d D 1 1
H H1W 0.5043(15) 0.175(3) 0.0196(8) 0.034 Uiso d D 1 1
H H2W 0.4105(16) 0.072(2) 0.0412(8) 0.034 Uiso d D 1 1
N N1 0.31522(13) 0.49375(19) -0.01239(6) 0.0235(3) Uani d D 1 1
H H1N 0.3457(17) 0.385(2) -0.0046(8) 0.028 Uiso d D 1 1
O O1 0.35590(11) 0.82247(16) 0.03322(5) 0.0273(3) Uani d . 1 1
N N3 0.15544(13) 0.6646(2) 0.06265(7) 0.0273(3) Uani d . 1 1
C C1 0.39835(17) 0.6608(3) 0.28289(8) 0.0336(4) Uani d . 1 1
H H1 0.4026 0.6910 0.3247 0.040 Uiso calc R 1 1
C C2 0.35064(16) 0.7858(3) 0.24143(8) 0.0314(4) Uani d . 1 1
H H2 0.3230 0.9034 0.2545 0.038 Uiso calc R 1 1
C C3 0.34322(16) 0.7391(2) 0.18036(8) 0.0281(4) Uani d . 1 1
H H3 0.3109 0.8255 0.1518 0.034 Uiso calc R 1 1
C C4 0.38270(15) 0.5666(2) 0.16075(7) 0.0233(3) Uani d . 1 1
N N2 0.37225(13) 0.5161(2) 0.09875(6) 0.0243(3) Uani d D 1 1
H H2N 0.4025(17) 0.411(2) 0.0871(8) 0.029 Uiso d D 1 1
C C6 0.26974(15) 0.5277(2) -0.07211(7) 0.0232(3) Uani d . 1 1
C C7 0.27217(15) 0.3843(2) -0.11509(8) 0.0259(4) Uani d . 1 1
C C8 0.22525(16) 0.4208(3) -0.17281(8) 0.0312(4) Uani d . 1 1
H H8 0.2260 0.3251 -0.2022 0.037 Uiso calc R 1 1
C C9 0.17722(16) 0.5919(3) -0.18920(8) 0.0327(4) Uani d . 1 1
H H9 0.1445 0.6125 -0.2289 0.039 Uiso calc R 1 1
C C10 0.08215(18) 0.5071(3) 0.08193(10) 0.0458(5) Uani d . 1 1
H H10A 0.0604 0.5220 0.1246 0.069 Uiso calc R 1 1
H H10B 0.1311 0.3941 0.0771 0.069 Uiso calc R 1 1
H H10C 0.0055 0.4992 0.0572 0.069 Uiso calc R 1 1
C C11 0.09013(19) 0.8401(3) 0.06091(9) 0.0403(5) Uani d . 1 1
H H11A 0.0206 0.8333 0.0316 0.060 Uiso calc R 1 1
H H11B 0.1480 0.9376 0.0488 0.060 Uiso calc R 1 1
H H11C 0.0578 0.8679 0.1011 0.060 Uiso calc R 1 1
C C12 0.22373(16) 0.7000(2) -0.08851(8) 0.0266(4) Uani d . 1 1
H H12 0.2236 0.7970 -0.0596 0.032 Uiso calc R 1 1
C C13 0.17799(16) 0.7313(3) -0.14671(8) 0.0309(4) Uani d . 1 1
H H13 0.1469 0.8498 -0.1574 0.037 Uiso calc R 1 1
C C14 0.32410(18) 0.1973(3) -0.09952(8) 0.0336(4) Uani d . 1 1
H H14A 0.3166 0.1163 -0.1349 0.050 Uiso calc R 1 1
H H14B 0.2773 0.1445 -0.0660 0.050 Uiso calc R 1 1
H H14C 0.4123 0.2091 -0.0876 0.050 Uiso calc R 1 1
C C15 0.43306(15) 0.4396(2) 0.20245(8) 0.0257(4) Uani d . 1 1
C C16 0.47558(18) 0.2518(3) 0.18325(8) 0.0330(4) Uani d . 1 1
H H16A 0.5079 0.1843 0.2186 0.050 Uiso calc R 1 1
H H16B 0.5417 0.2642 0.1534 0.050 Uiso calc R 1 1
H H16C 0.4049 0.1843 0.1652 0.050 Uiso calc R 1 1
C C17 0.43986(16) 0.4911(3) 0.26294(8) 0.0322(4) Uani d . 1 1
H H17 0.4742 0.4069 0.2916 0.039 Uiso calc R 1 1

loop_
_atom_site_aniso_label
_atom_site_aniso_U_11
_atom_site_aniso_U_22
_atom_site_aniso_U_33
_atom_site_aniso_U_12
_atom_site_aniso_U_13
_atom_site_aniso_U_23
P1 0.0220(2) 0.0178(2) 0.0242(2) -0.00113(16) 0.00295(16) -0.00023(16)
O1W 0.0330(7) 0.0177(6) 0.0344(7) -0.0005(5) 0.0081(5) -0.0033(5)
N1 0.0295(8) 0.0169(7) 0.0240(7) 0.0007(6) 0.0004(6) 0.0001(6)
O1 0.0294(6) 0.0196(6) 0.0330(6) -0.0041(5) 0.0035(5) -0.0014(5)
N3 0.0232(7) 0.0259(8) 0.0331(8) 0.0014(6) 0.0046(6) 0.0030(6)
C1 0.0321(10) 0.0433(11) 0.0252(9) -0.0036(8) -0.0006(7) -0.0073(8)
C2 0.0260(9) 0.0334(10) 0.0347(10) -0.0008(8) 0.0012(7) -0.0109(8)
C3 0.0281(9) 0.0268(9) 0.0293(9) 0.0019(7) -0.0020(7) -0.0030(7)
C4 0.0206(8) 0.0248(9) 0.0244(8) -0.0026(7) 0.0011(6) -0.0020(7)
N2 0.0283(7) 0.0203(7) 0.0244(7) 0.0022(6) 0.0012(6) -0.0042(6)
C6 0.0209(8) 0.0245(9) 0.0242(8) -0.0050(6) 0.0022(6) 0.0004(7)
C7 0.0227(8) 0.0264(9) 0.0287(9) -0.0049(7) 0.0037(7) -0.0035(7)
C8 0.0286(9) 0.0384(11) 0.0267(9) -0.0056(8) 0.0025(7) -0.0057(8)
C9 0.0270(9) 0.0453(12) 0.0258(9) -0.0048(8) -0.0017(7) 0.0039(8)
C10 0.0289(10) 0.0475(13) 0.0613(14) -0.0055(9) 0.0109(9) 0.0170(11)
C11 0.0372(11) 0.0417(12) 0.0422(11) 0.0157(9) 0.0084(9) 0.0062(9)
C12 0.0268(9) 0.0239(9) 0.0293(9) -0.0037(7) -0.0001(7) -0.0001(7)
C13 0.0278(9) 0.0299(10) 0.0350(10) -0.0041(7) -0.0007(7) 0.0078(8)
C14 0.0374(10) 0.0297(10) 0.0338(10) 0.0008(8) -0.0007(8) -0.0085(8)
C15 0.0202(8) 0.0267(9) 0.0302(9) -0.0030(7) 0.0002(7) -0.0004(7)
C16 0.0391(10) 0.0288(10) 0.0310(9) 0.0033(8) -0.0018(8) 0.0042(7)
C17 0.0295(9) 0.0391(11) 0.0278(9) -0.0023(8) -0.0035(7) 0.0006(8)

loop_
_atom_type_symbol
_atom_type_description
_atom_type_scat_dispersion_real
_atom_type_scat_dispersion_imag
_atom_type_scat_source
C C 0.0033 0.0016 'International Tables Vol C Tables 4.2.6.8 and 6.1.1.4'
H H 0.0000 0.0000 'International Tables Vol C Tables 4.2.6.8 and 6.1.1.4'
N N 0.0061 0.0033 'International Tables Vol C Tables 4.2.6.8 and 6.1.1.4'
O O 0.0106 0.0060 'International Tables Vol C Tables 4.2.6.8 and 6.1.1.4'
P P 0.1023 0.0942 'International Tables Vol C Tables 4.2.6.8 and 6.1.1.4'

loop_
_geom_angle_atom_site_label_1
_geom_angle_atom_site_label_2
_geom_angle_atom_site_label_3
_geom_angle
O1 P1 N3 107.97(7)
O1 P1 N2 116.20(7)
N3 P1 N2 108.73(7)
O1 P1 N1 113.35(7)
N3 P1 N1 110.37(7)
N2 P1 N1 99.98(7)
H1W O1W H2W 105.3(15)
C6 N1 P1 125.07(12)
C6 N1 H1N 117.5(12)
P1 N1 H1N 117.1(12)
C11 N3 C10 115.75(15)
C11 N3 P1 124.21(12)
C10 N3 P1 120.03(12)
C2 C1 C17 119.38(17)
C2 C1 H1 120.3
C17 C1 H1 120.3
C1 C2 C3 119.80(17)
C1 C2 H2 120.1
C3 C2 H2 120.1
C4 C3 C2 120.53(17)
C4 C3 H3 119.7
C2 C3 H3 119.7
C3 C4 C15 120.06(15)
C3 C4 N2 120.83(15)
C15 C4 N2 119.11(15)
C4 N2 P1 125.66(12)
C4 N2 H2N 119.2(12)
P1 N2 H2N 115.1(12)
C12 C6 C7 119.93(15)
C12 C6 N1 120.84(15)
C7 C6 N1 119.23(15)
C8 C7 C6 117.91(17)
C8 C7 C14 120.57(16)
C6 C7 C14 121.52(15)
C7 C8 C9 122.43(17)
C7 C8 H8 118.8
C9 C8 H8 118.8
C13 C9 C8 118.67(17)
C13 C9 H9 120.7
C8 C9 H9 120.7
N3 C10 H10A 109.5
N3 C10 H10B 109.5
H10A C10 H10B 109.5
N3 C10 H10C 109.5
H10A C10 H10C 109.5
H10B C10 H10C 109.5
N3 C11 H11A 109.5
N3 C11 H11B 109.5
H11A C11 H11B 109.5
N3 C11 H11C 109.5
H11A C11 H11C 109.5
H11B C11 H11C 109.5
C13 C12 C6 120.50(17)
C13 C12 H12 119.8
C6 C12 H12 119.8
C9 C13 C12 120.55(18)
C9 C13 H13 119.7
C12 C13 H13 119.7
C7 C14 H14A 109.5
C7 C14 H14B 109.5
H14A C14 H14B 109.5
C7 C14 H14C 109.5
H14A C14 H14C 109.5
H14B C14 H14C 109.5
C17 C15 C4 117.90(16)
C17 C15 C16 120.38(16)
C4 C15 C16 121.70(15)
C15 C16 H16A 109.5
C15 C16 H16B 109.5
H16A C16 H16B 109.5
C15 C16 H16C 109.5
H16A C16 H16C 109.5
H16B C16 H16C 109.5
C1 C17 C15 122.30(18)
C1 C17 H17 118.8
C15 C17 H17 118.8

loop_
_geom_bond_atom_site_label_1
_geom_bond_atom_site_label_2
_geom_bond_distance
P1 O1 1.4833(12)
P1 N3 1.6392(14)
P1 N2 1.6439(15)
P1 N1 1.6530(14)
O1W H1W 0.850(14)
O1W H2W 0.841(14)
N1 C6 1.420(2)
N1 H1N 0.871(14)
N3 C11 1.453(2)
N3 C10 1.454(2)
C1 C2 1.381(3)
C1 C17 1.383(3)
C1 H1 0.9500
C2 C3 1.392(2)
C2 H2 0.9500
C3 C4 1.392(2)
C3 H3 0.9500
C4 C15 1.404(2)
C4 N2 1.420(2)
N2 H2N 0.869(14)
C6 C12 1.389(2)
C6 C7 1.409(2)
C7 C8 1.388(2)
C7 C14 1.504(2)
C8 C9 1.389(3)
C8 H8 0.9500
C9 C13 1.380(3)
C9 H9 0.9500
C10 H10A 0.9800
C10 H10B 0.9800
C10 H10C 0.9800
C11 H11A 0.9800
C11 H11B 0.9800
C11 H11C 0.9800
C12 C13 1.387(2)
C12 H12 0.9500
C13 H13 0.9500
C14 H14A 0.9800
C14 H14B 0.9800
C14 H14C 0.9800
C15 C17 1.388(2)
C15 C16 1.500(2)
C16 H16A 0.9800
C16 H16B 0.9800
C16 H16C 0.9800
C17 H17 0.9500

loop_
_geom_hbond_atom_site_label_D
_geom_hbond_atom_site_label_H
_geom_hbond_atom_site_label_A
_geom_hbond_site_symmetry_A
_geom_hbond_distance_DH
_geom_hbond_distance_HA
_geom_hbond_distance_DA
_geom_hbond_angle_DHA
O1W H2W O1 1_545 0.841(14) 1.912(15) 2.7491(17) 173.2(18)
O1W H1W O1 3_665 0.850(14) 1.913(14) 2.7607(17) 174.9(19)
N1 H1N O1W . 0.871(14) 2.042(15) 2.8724(19) 159.1(17)
N2 H2N O1W . 0.869(14) 2.002(15) 2.8473(18) 163.9(18)

loop_
_geom_torsion_atom_site_label_1
_geom_torsion_atom_site_label_2
_geom_torsion_atom_site_label_3
_geom_torsion_atom_site_label_4
_geom_torsion
O1 P1 N1 C6 -55.73(15)
N3 P1 N1 C6 65.52(15)
N2 P1 N1 C6 179.92(13)
O1 P1 N3 C11 4.80(17)
N2 P1 N3 C11 131.68(15)
N1 P1 N3 C11 -119.60(15)
O1 P1 N3 C10 -174.57(15)
N2 P1 N3 C10 -47.69(17)
N1 P1 N3 C10 61.04(16)
C17 C1 C2 C3 0.9(3)
C1 C2 C3 C4 0.5(3)
C2 C3 C4 C15 -1.4(2)
C2 C3 C4 N2 178.28(15)
C3 C4 N2 P1 -6.6(2)
C15 C4 N2 P1 173.12(12)
O1 P1 N2 C4 61.98(15)
N3 P1 N2 C4 -60.03(15)
N1 P1 N2 C4 -175.68(13)
P1 N1 C6 C12 8.5(2)
P1 N1 C6 C7 -171.82(12)
C12 C6 C7 C8 -1.3(2)
N1 C6 C7 C8 178.99(14)
C12 C6 C7 C14 178.50(16)
N1 C6 C7 C14 -1.2(2)
C6 C7 C8 C9 0.3(2)
C14 C7 C8 C9 -179.55(16)
C7 C8 C9 C13 1.0(3)
C7 C6 C12 C13 1.1(2)
N1 C6 C12 C13 -179.17(15)
C8 C9 C13 C12 -1.2(3)
C6 C12 C13 C9 0.1(3)
C3 C4 C15 C17 1.0(2)
N2 C4 C15 C17 -178.72(14)
C3 C4 C15 C16 179.43(16)
N2 C4 C15 C16 -0.2(2)
C2 C1 C17 C15 -1.3(3)
C4 C15 C17 C1 0.4(3)
C16 C15 C17 C1 -178.08(17)

loop_
_cod_related_entry_id
_cod_related_entry_database
_cod_related_entry_code
1 ChemSpider 30658026
